data_9009291
loop_
_publ_author_name
'Radoslovich, E. W.'
'Slade, P. G.'

_publ_section_title
;
 Pseudo-trigonal symmetry and the structure of gorceixite
;
_journal_name_full 'Neues Jahrbuch fur Mineralogie, Monatshefte'
_journal_page_first 157
_journal_page_last 170
_journal_volume 1980
_journal_year 1980
_chemical_compound_source 'Glen Alice area, New South Wales, Australia'
_chemical_formula_sum 'Al3 Ba0.95 H6 O14 P2 Sr0.01'
_chemical_name_mineral Gorceixite
_space_group_IT_number 160
_symmetry_space_group_name_Hall 'R 3 -2"'
_symmetry_space_group_name_H-M 'R 3 m :H'
_cell_angle_alpha 90
_cell_angle_beta 90
_cell_angle_gamma 120
_cell_formula_units_Z 3
_cell_length_a 7.0363
_cell_length_b 7.0363
_cell_length_c 17.28188
_cell_volume 740.987
_database_code_amcsd 0014763
_exptl_crystal_density_diffrn 3.390
_cod_original_sg_symbol_H-M 'R 3 m'
_cod_original_formula_sum 'Ba.95 Sr.01 Al3 P2 O14 H6'
_cod_database_code 9009291

loop_
_space_group_symop_operation_xyz
x,y,z
2/3+x,1/3+y,1/3+z
1/3+x,2/3+y,2/3+z
x,x-y,z
2/3+x,1/3+x-y,1/3+z
1/3+x,2/3+x-y,2/3+z
-y,-x,z
2/3-y,1/3-x,1/3+z
1/3-y,2/3-x,2/3+z
-x+y,y,z
2/3-x+y,1/3+y,1/3+z
1/3-x+y,2/3+y,2/3+z
-y,x-y,z
2/3-y,1/3+x-y,1/3+z
1/3-y,2/3+x-y,2/3+z
-x+y,-x,z
2/3-x+y,1/3-x,1/3+z
1/3-x+y,2/3-x,2/3+z

loop_
_atom_site_label
_atom_site_fract_x
_atom_site_fract_y
_atom_site_fract_z
_atom_site_occupancy
_atom_site_U_iso_or_equiv
_atom_site_type_symbol
_atom_site_attached_hydrogens
Ba 0.00000 0.00000 0.00000 0.95000 0.00633 Ba 0
Sr 0.00000 0.00000 0.00000 0.01000 0.00633 Sr 0
Al 0.49690 -0.49690 0.49830 1.00000 0.00633 Al 0
P1 0.00000 0.00000 0.29960 1.00000 0.00760 P 0
P2 0.00000 0.00000 -0.30160 1.00000 0.00633 P 0
O1 0.00000 0.00000 0.39260 1.00000 0.00887 O 0
O2 0.00000 0.00000 -0.38800 1.00000 0.00633 O 0
O21 0.21590 -0.21590 -0.06100 1.00000 0.01140 O 0
O22 -0.21490 0.21490 0.06300 1.00000 0.00760 O 0
O-H1 0.13210 -0.13210 0.14030 1.00000 0.00507 O 1
O-H2 -0.12070 0.12070 -0.13890 1.00000 0.00760 O 1

loop_
_cod_changelog_entry_id
_cod_changelog_entry_author
_cod_changelog_entry_date
_cod_changelog_entry_text
1
;cod-tools version 3.8.0
Id: cif_guess_AMCSD_atom_types 9574 2023-05-10 09:00:05Z saulius
;
2023-05-10T18:51:34+03:00
;Derived atom types and hydrogen counts
from atom names that follow the AMCSD naming convention
(Wat == water, O-H == hydroxyl).
;

loop_
_cod_related_entry_id
_cod_related_entry_database
_cod_related_entry_code
1 AMCSD 0014763
